data_7247162
loop_
_publ_author_name
'Zhang, Ying'
'Sun, Chi-Yu'
'Lin, Lin'

_publ_section_title
;
 Coordination-directed self-assembly of nano-cages: metal ion-change,
 ligand-extending, shape-control and transdermal drug delivery
;
_journal_issue 34
_journal_name_full 'RSC Advances'
_journal_page_first 23396
_journal_page_last 23401
_journal_paper_doi 10.1039/D3RA04150F
_journal_volume 13
_journal_year 2023
_chemical_formula_sum 'C182 H232 Cu4 F24 N44 Na2 O82 Rh8 S8'
_chemical_formula_weight 6184.00
_space_group_crystal_system monoclinic
_space_group_IT_number 15
_space_group_name_Hall '-C 2yc'
_space_group_name_H-M_alt 'C 1 2/c 1'
_atom_sites_solution_hydrogens geom
_audit_creation_method SHELXL-2014/7
_audit_update_record
;
2017-01-16 deposited with the CCDC.	2023-07-19 downloaded from the CCDC.
;
_cell_angle_alpha 90
_cell_angle_beta 106.900(2)
_cell_angle_gamma 90
_cell_formula_units_Z 4
_cell_length_a 49.070(2)
_cell_length_b 16.2215(6)
_cell_length_c 40.1203(16)
_cell_measurement_reflns_used 9510
_cell_measurement_temperature 150(2)
_cell_measurement_theta_max 66.84
_cell_measurement_theta_min 2.51
_cell_volume 30556(2)
_computing_cell_refinement 'Bruker SAINT'
_computing_data_collection 'Bruker APEX2'
_computing_data_reduction 'Bruker SAINT'
_computing_molecular_graphics 'Bruker SHELXTL'
_computing_publication_material 'Bruker SHELXTL'
_computing_structure_refinement 'SHELXL-2014/7 (Sheldrick, 2014)'
_computing_structure_solution 'SHELXS-97 (Sheldrick 2008)'
_diffrn_ambient_temperature 150(2)
_diffrn_measured_fraction_theta_full 0.975
_diffrn_measured_fraction_theta_max 0.975
_diffrn_measurement_device_type 'Bruker APEX-II CCD'
_diffrn_measurement_method '\f and \w scans'
_diffrn_radiation_type CuK\a
_diffrn_radiation_wavelength 1.54178
_diffrn_reflns_av_R_equivalents 0.1147
_diffrn_reflns_av_unetI/netI 0.0710
_diffrn_reflns_Laue_measured_fraction_full 0.975
_diffrn_reflns_Laue_measured_fraction_max 0.975
_diffrn_reflns_limit_h_max 58
_diffrn_reflns_limit_h_min -58
_diffrn_reflns_limit_k_max 19
_diffrn_reflns_limit_k_min -19
_diffrn_reflns_limit_l_max 47
_diffrn_reflns_limit_l_min -47
_diffrn_reflns_number 148678
_diffrn_reflns_point_group_measured_fraction_full 0.975
_diffrn_reflns_point_group_measured_fraction_max 0.975
_diffrn_reflns_theta_full 66.938
_diffrn_reflns_theta_max 66.938
_diffrn_reflns_theta_min 2.514
_exptl_absorpt_coefficient_mu 5.018
_exptl_absorpt_correction_T_max 0.220
_exptl_absorpt_correction_T_min 0.086
_exptl_absorpt_correction_type multi-scan
_exptl_absorpt_process_details sadabs
_exptl_crystal_colour green
_exptl_crystal_density_diffrn 1.344
_exptl_crystal_description block
_exptl_crystal_F_000 12520
_exptl_crystal_size_max 0.250
_exptl_crystal_size_mid 0.220
_exptl_crystal_size_min 0.180
_platon_squeeze_details
; 
 In asymmetric unit of this data, there were disordered 
 anions and solvents (two triflate anions, one nitrate anion 
 and five water molecules) which could not be restrained 
 properly. Therefore, SQUEEZE algorithm was used to omit 
 them. 
;
_refine_diff_density_max 3.136
_refine_diff_density_min -0.731
_refine_diff_density_rms 0.186
_refine_ls_extinction_method none
_refine_ls_goodness_of_fit_ref 1.027
_refine_ls_hydrogen_treatment constr
_refine_ls_matrix_type full
_refine_ls_number_parameters 1418
_refine_ls_number_reflns 26524
_refine_ls_number_restraints 126
_refine_ls_restrained_S_all 1.031
_refine_ls_R_factor_all 0.1201
_refine_ls_R_factor_gt 0.0972
_refine_ls_shift/su_max 0.005
_refine_ls_shift/su_mean 0.000
_refine_ls_structure_factor_coef Fsqd
_refine_ls_weighting_details 'w=1/[\s^2^(Fo^2^)+(0.1960P)^2^] where P=(Fo^2^+2Fc^2^)/3'
_refine_ls_weighting_scheme calc
_refine_ls_wR_factor_gt 0.2602
_refine_ls_wR_factor_ref 0.2798
_reflns_Friedel_coverage 0.000
_reflns_number_gt 18764
_reflns_number_total 26524
_reflns_threshold_expression 'I > 2\s(I)'
_cod_data_source_file d3ra04150f1.cif
_cod_data_source_block complex13
_cod_original_sg_symbol_H-M 'C 2/c'
_cod_database_code 7247162
_shelx_shelxl_version_number 2014/7
_shelx_space_group_comment
; 
The symmetry employed for this shelxl refinement is uniquely defined 
by the following loop, which should always be used as a source of 
symmetry information in preference to the above space-group names. 
They are only intended as comments. 
;
_shelx_estimated_absorpt_t_min 0.367
_shelx_estimated_absorpt_t_max 0.465

loop_
_space_group_symop_operation_xyz
'x, y, z'
'-x, y, -z+1/2'
'x+1/2, y+1/2, z'
'-x+1/2, y+1/2, -z+1/2'
'-x, -y, -z'
'x, -y, z-1/2'
'-x+1/2, -y+1/2, -z'
'x+1/2, -y+1/2, z-1/2'

loop_
_atom_site_label
_atom_site_type_symbol
_atom_site_fract_x
_atom_site_fract_y
_atom_site_fract_z
_atom_site_U_iso_or_equiv
_atom_site_adp_type
_atom_site_occupancy
_atom_site_site_symmetry_order
_atom_site_calc_flag
_atom_site_refinement_flags_posn
_atom_site_refinement_flags_adp
_atom_site_refinement_flags_occupancy
_atom_site_disorder_assembly
_atom_site_disorder_group
Rh1 Rh 0.17231(2) 0.33474(4) 0.15740(2) 0.04806(17) Uani 1 1 d . . . . .
Rh2 Rh 0.14612(2) 0.66712(4) 0.21834(2) 0.05177(17) Uani 1 1 d . . . . .
Rh3 Rh 0.17349(2) 0.40241(4) 0.46241(2) 0.05075(17) Uani 1 1 d . . . . .
Rh4 Rh 0.14689(2) 0.06694(4) 0.38563(2) 0.05017(17) Uani 1 1 d . . . . .
Cu1 Cu 0.15442(3) 0.19385(8) 0.27472(3) 0.0557(3) Uani 1 1 d . . . . .
Cu2 Cu 0.15682(3) 0.53847(8) 0.33368(3) 0.0665(4) Uani 1 1 d . . . . .
Na1 Na 0.19292(8) 0.3635(2) 0.31628(8) 0.0645(8) Uani 1 1 d . . . . .
N1 N 0.16782(13) 0.4370(4) 0.18651(16) 0.0476(14) Uani 1 1 d . . . . .
N2 N 0.16245(13) 0.5158(4) 0.17944(17) 0.0492(14) Uani 1 1 d . . . . .
N3 N 0.15891(13) 0.5505(4) 0.20767(16) 0.0496(14) Uani 1 1 d . . . . .
N4 N 0.15935(13) 0.1841(4) 0.40434(16) 0.0483(14) Uani 1 1 d . . . . .
N5 N 0.16375(14) 0.2192(4) 0.43504(16) 0.0514(15) Uani 1 1 d . . . . .
N6 N 0.16899(13) 0.2979(4) 0.43032(17) 0.0506(15) Uani 1 1 d . . . . .
N7 N 0.12791(13) 0.3144(4) 0.14950(16) 0.0458(13) Uani 1 1 d . . . . .
N8 N 0.04063(16) 0.2767(5) 0.1338(2) 0.073(2) Uani 1 1 d . . . . .
H8 H 0.0296 0.3154 0.1215 0.087 Uiso 1 1 calc R U . . .
N9 N -0.01791(17) 0.1622(6) 0.1444(3) 0.078(2) Uani 1 1 d . . . . .
H9 H -0.0065 0.1260 0.1579 0.093 Uiso 1 1 calc R U . . .
N10 N -0.10463(14) 0.1120(4) 0.12535(18) 0.0506(14) Uani 1 1 d . . . . .
N11 N 0.10428(13) 0.6205(4) 0.19984(19) 0.0554(16) Uani 1 1 d . . . . .
N12 N 0.01752(16) 0.5661(5) 0.1580(2) 0.072(2) Uani 1 1 d . . . . .
H12 H 0.0061 0.5983 0.1655 0.086 Uiso 1 1 calc R U . . .
N13 N -0.04111(16) 0.4522(5) 0.1045(2) 0.068(2) Uani 1 1 d . . . . .
H13 H -0.0306 0.4126 0.0997 0.082 Uiso 1 1 calc R U . . .
N14 N -0.12878(15) 0.4176(4) 0.06073(17) 0.0544(16) Uani 1 1 d . . . . .
N15 N 0.11382(16) 0.2287(5) 0.25827(19) 0.0612(17) Uani 1 1 d . . . . .
N16 N 0.02733(19) 0.2914(6) 0.2214(2) 0.080(2) Uani 1 1 d . . . . .
H16 H 0.0158 0.2490 0.2194 0.096 Uiso 1 1 calc R U . . .
N17 N -0.0298(2) 0.4348(6) 0.2012(2) 0.082(2) Uani 1 1 d . . . . .
H17 H -0.0180 0.4769 0.2054 0.099 Uiso 1 1 calc R U . . .
N18 N -0.11599(18) 0.5012(5) 0.1784(2) 0.0673(19) Uani 1 1 d . . . . .
N19 N 0.1439(3) 0.0536(7) 0.2366(3) 0.103(3) Uani 1 1 d . . . . .
N20 N 0.1456(5) 0.6764(12) 0.3653(6) 0.163(6) Uani 1 1 d . U . . .
O1 O 0.17685(12) 0.2835(3) 0.20764(13) 0.0515(12) Uani 1 1 d . . . . .
O2 O 0.17126(12) 0.3105(3) 0.25958(14) 0.0535(13) Uani 1 1 d . . . . .
O3 O 0.14890(12) 0.5992(4) 0.26472(15) 0.0576(14) Uani 1 1 d . . . . .
O4 O 0.16194(13) 0.4783(4) 0.29209(15) 0.0614(14) Uani 1 1 d . . . . .
O5 O 0.14808(11) 0.1326(3) 0.34008(13) 0.0480(11) Uani 1 1 d . . . . .
O6 O 0.15960(12) 0.2518(3) 0.31989(14) 0.0544(13) Uani 1 1 d . . . . .
O7 O 0.17765(12) 0.4494(4) 0.41480(14) 0.0542(13) Uani 1 1 d . . . . .
O8 O 0.17442(14) 0.4201(4) 0.35974(15) 0.0590(14) Uani 1 1 d . . . . .
O9 O 0.03852(15) 0.1569(5) 0.1625(2) 0.084(2) Uani 1 1 d . . . . .
O10 O -0.01747(15) 0.2783(5) 0.1126(3) 0.091(2) Uani 1 1 d . . . . .
O11 O 0.01685(14) 0.4555(5) 0.1221(3) 0.091(3) Uani 1 1 d . . . . .
O12 O -0.03813(15) 0.5703(5) 0.1369(2) 0.088(2) Uani 1 1 d . . . . .
O13 O 0.02683(18) 0.4321(5) 0.2139(3) 0.098(3) Uani 1 1 d . . . . .
O14 O -0.03049(17) 0.2976(5) 0.1963(3) 0.098(3) Uani 1 1 d . . . . .
O15 O 0.15054(17) 0.1278(4) 0.23212(18) 0.0749(18) Uani 1 1 d . . . . .
O16 O 0.1408(2) 0.0337(6) 0.2661(2) 0.105(3) Uani 1 1 d . . . . .
O17 O 0.1425(3) 0.0062(8) 0.2122(3) 0.159(5) Uani 1 1 d . . . . .
O18 O 0.1525(3) 0.6058(7) 0.3730(3) 0.124(4) Uani 1 1 d . U . . .
O19 O 0.1445(5) 0.7013(11) 0.3337(5) 0.211(8) Uani 1 1 d . U . . .
O20 O 0.1435(6) 0.7189(15) 0.3898(7) 0.315(15) Uani 1 1 d . U . . .
O21 O 0.22859(19) 0.2957(6) 0.3600(3) 0.108(3) Uani 1 1 d . . . . .
O22 O 0.21696(15) 0.1548(5) 0.36554(19) 0.0777(19) Uani 1 1 d . . . . .
O23 O 0.23476(15) 0.2377(5) 0.41625(19) 0.082(2) Uani 1 1 d . . . . .
O24 O 0.2264(3) 0.4177(9) 0.2946(4) 0.165(6) Uani 1 1 d D . . . .
O25 O 0.2263(5) 0.5523(13) 0.2951(6) 0.255(10) Uani 1 1 d D U . . .
O26 O 0.2334(3) 0.5039(10) 0.2449(3) 0.163(5) Uani 1 1 d D . . . .
S1 S 0.23363(5) 0.2259(2) 0.38143(6) 0.0761(7) Uani 1 1 d . . . . .
S2 S 0.23835(9) 0.4792(3) 0.28120(12) 0.1248(14) Uani 1 1 d D U . . .
F1 F 0.27737(19) 0.1308(7) 0.4056(2) 0.131(3) Uani 1 1 d D . . . .
F2 F 0.27071(17) 0.1648(8) 0.3530(2) 0.141(4) Uani 1 1 d . . . . .
F3 F 0.28755(16) 0.2555(7) 0.3951(2) 0.124(3) Uani 1 1 d . . . . .
F4 F 0.2871(4) 0.4128(11) 0.2933(6) 0.276(8) Uani 1 1 d D U . . .
F5 F 0.2901(3) 0.5384(9) 0.2969(5) 0.212(6) Uani 1 1 d D U . . .
F6 F 0.2816(4) 0.4784(15) 0.3359(5) 0.289(9) Uani 1 1 d D U . . .
C1 C 0.16778(15) 0.4201(5) 0.2195(2) 0.0458(16) Uani 1 1 d . . . . .
C2 C 0.16153(16) 0.4944(5) 0.23285(19) 0.0486(17) Uani 1 1 d . . . . .
C3 C 0.17243(16) 0.3336(5) 0.2308(2) 0.0484(17) Uani 1 1 d . . . . .
C4 C 0.15739(16) 0.5255(5) 0.2654(2) 0.0484(17) Uani 1 1 d . . . . .
C5 C 0.16155(15) 0.2400(5) 0.38005(18) 0.0473(16) Uani 1 1 d . . . . .
C6 C 0.16821(16) 0.3136(5) 0.39741(19) 0.0472(16) Uani 1 1 d . . . . .
C7 C 0.15680(15) 0.2084(5) 0.34460(19) 0.0450(16) Uani 1 1 d . . . . .
C8 C 0.17388(16) 0.4030(5) 0.3897(2) 0.0499(17) Uani 1 1 d . . . . .
C9 C 0.10824(19) 0.3690(6) 0.1327(2) 0.063(2) Uani 1 1 d . . . . .
H9A H 0.1146 0.4182 0.1244 0.075 Uiso 1 1 calc R U . . .
C10 C 0.07977(19) 0.3581(6) 0.1268(2) 0.062(2) Uani 1 1 d . . . . .
H10 H 0.0667 0.3981 0.1140 0.074 Uiso 1 1 calc R U . . .
C11 C 0.0697(2) 0.2877(5) 0.1396(2) 0.059(2) Uani 1 1 d . . . . .
C12 C 0.09019(18) 0.2307(5) 0.1575(2) 0.0571(19) Uani 1 1 d . . . . .
H12A H 0.0845 0.1815 0.1665 0.069 Uiso 1 1 calc R U . . .
C13 C 0.11899(17) 0.2465(6) 0.1622(2) 0.0562(19) Uani 1 1 d . . . . .
H13A H 0.1327 0.2080 0.1749 0.067 Uiso 1 1 calc R U . . .
C14 C 0.02735(19) 0.2145(6) 0.1446(3) 0.062(2) Uani 1 1 d . . . . .
C15 C -0.00540(19) 0.2239(7) 0.1318(3) 0.071(3) Uani 1 1 d . . . . .
C16 C -0.09542(19) 0.1456(6) 0.1008(2) 0.061(2) Uani 1 1 d . . . . .
H16A H -0.1084 0.1542 0.0784 0.073 Uiso 1 1 calc R U . . .
C17 C -0.0669(2) 0.1689(6) 0.1069(2) 0.061(2) Uani 1 1 d . . . . .
H17A H -0.0611 0.1977 0.0896 0.074 Uiso 1 1 calc R U . . .
C18 C -0.0474(2) 0.1498(6) 0.1383(3) 0.066(2) Uani 1 1 d . . . . .
C19 C -0.0569(2) 0.1110(7) 0.1638(3) 0.084(3) Uani 1 1 d . . . . .
H19 H -0.0441 0.0964 0.1857 0.101 Uiso 1 1 calc R U . . .
C20 C -0.0861(2) 0.0943(7) 0.1559(3) 0.069(2) Uani 1 1 d . . . . .
H20 H -0.0929 0.0691 0.1732 0.082 Uiso 1 1 calc R U . . .
C21 C 0.09475(19) 0.5855(6) 0.1678(3) 0.065(2) Uani 1 1 d . . . . .
H21 H 0.1080 0.5756 0.1551 0.077 Uiso 1 1 calc R U . . .
C22 C 0.06614(19) 0.5636(6) 0.1528(3) 0.065(2) Uani 1 1 d . . . . .
H22 H 0.0598 0.5387 0.1305 0.078 Uiso 1 1 calc R U . . .
C23 C 0.04765(19) 0.5797(6) 0.1720(3) 0.061(2) Uani 1 1 d . . . . .
C24 C 0.0572(2) 0.6152(7) 0.2046(3) 0.075(3) Uani 1 1 d . . . . .
H24 H 0.0444 0.6272 0.2178 0.090 Uiso 1 1 calc R U . . .
C25 C 0.0861(2) 0.6328(7) 0.2175(3) 0.074(3) Uani 1 1 d . . . . .
H25 H 0.0929 0.6550 0.2403 0.089 Uiso 1 1 calc R U . . .
C26 C 0.0054(2) 0.5085(6) 0.1345(3) 0.071(3) Uani 1 1 d . . . . .
C27 C -0.02727(19) 0.5148(6) 0.1246(3) 0.065(2) Uani 1 1 d . . . . .
C28 C -0.11916(19) 0.4867(6) 0.0798(2) 0.060(2) Uani 1 1 d . . . . .
H28 H -0.1325 0.5268 0.0824 0.072 Uiso 1 1 calc R U . . .
C29 C -0.09020(18) 0.5000(6) 0.0955(2) 0.059(2) Uani 1 1 d . . . . .
H29 H -0.0841 0.5474 0.1097 0.071 Uiso 1 1 calc R U . . .
C30 C -0.07033(17) 0.4446(6) 0.0907(3) 0.059(2) Uani 1 1 d . . . . .
C31 C -0.0810(2) 0.3756(6) 0.0701(3) 0.065(2) Uani 1 1 d . . . . .
H31 H -0.0681 0.3363 0.0656 0.078 Uiso 1 1 calc R U . . .
C32 C -0.1099(2) 0.3641(6) 0.0565(2) 0.062(2) Uani 1 1 d . . . . .
H32 H -0.1166 0.3155 0.0434 0.075 Uiso 1 1 calc R U . . .
C33 C 0.1057(2) 0.3043(7) 0.2478(3) 0.077(3) Uani 1 1 d . . . . .
H33 H 0.1203 0.3438 0.2493 0.092 Uiso 1 1 calc R U . . .
C34 C 0.0777(2) 0.3316(7) 0.2348(3) 0.071(2) Uani 1 1 d . . . . .
H34 H 0.0736 0.3868 0.2272 0.086 Uiso 1 1 calc R U . . .
C35 C 0.0557(2) 0.2741(7) 0.2332(3) 0.072(3) Uani 1 1 d . . . . .
C36 C 0.0656(3) 0.1940(9) 0.2446(4) 0.103(4) Uani 1 1 d . . . . .
H36 H 0.0522 0.1513 0.2439 0.124 Uiso 1 1 calc R U . . .
C37 C 0.0930(2) 0.1774(7) 0.2562(3) 0.080(3) Uani 1 1 d . . . . .
H37 H 0.0981 0.1225 0.2637 0.096 Uiso 1 1 calc R U . . .
C38 C 0.0142(3) 0.3674(7) 0.2119(3) 0.078(3) Uani 1 1 d . . . . .
C39 C -0.0177(2) 0.3615(7) 0.2027(3) 0.074(3) Uani 1 1 d . . . . .
C40 C -0.1089(2) 0.4241(6) 0.1750(3) 0.070(2) Uani 1 1 d . . . . .
H40 H -0.1236 0.3844 0.1675 0.084 Uiso 1 1 calc R U . . .
C41 C -0.0808(2) 0.3982(6) 0.1821(2) 0.065(2) Uani 1 1 d . . . . .
H41 H -0.0764 0.3422 0.1789 0.078 Uiso 1 1 calc R U . . .
C42 C -0.0594(2) 0.4557(7) 0.1938(3) 0.077(3) Uani 1 1 d . . . . .
C43 C -0.0672(3) 0.5339(8) 0.1966(4) 0.095(4) Uani 1 1 d . . . . .
H43 H -0.0527 0.5744 0.2043 0.114 Uiso 1 1 calc R U . . .
C44 C -0.0949(3) 0.5578(7) 0.1888(4) 0.087(3) Uani 1 1 d . . . . .
H44 H -0.0994 0.6141 0.1907 0.104 Uiso 1 1 calc R U . . .
C45 C 0.18555(17) 0.3881(6) 0.1157(2) 0.0548(19) Uani 1 1 d . . . . .
C46 C 0.21064(18) 0.3671(7) 0.1457(2) 0.066(2) Uani 1 1 d . . . . .
C47 C 0.2104(2) 0.2836(7) 0.1507(3) 0.074(3) Uani 1 1 d . . . . .
C48 C 0.1858(2) 0.2472(6) 0.1264(3) 0.072(3) Uani 1 1 d . . . . .
C49 C 0.17105(18) 0.3116(5) 0.1045(2) 0.0540(18) Uani 1 1 d . . . . .
C50 C 0.1780(3) 0.4681(7) 0.1009(3) 0.080(3) Uani 1 1 d . . . . .
H50A H 0.1876 0.4781 0.0830 0.120 Uiso 1 1 calc R U . . .
H50B H 0.1839 0.5100 0.1191 0.120 Uiso 1 1 calc R U . . .
H50C H 0.1573 0.4710 0.0903 0.120 Uiso 1 1 calc R U . . .
C51 C 0.2323(3) 0.4270(11) 0.1642(4) 0.114(5) Uani 1 1 d . . . . .
H51A H 0.2409 0.4082 0.1882 0.171 Uiso 1 1 calc R U . . .
H51B H 0.2233 0.4808 0.1645 0.171 Uiso 1 1 calc R U . . .
H51C H 0.2470 0.4317 0.1523 0.171 Uiso 1 1 calc R U . . .
C52 C 0.2312(3) 0.2327(11) 0.1794(4) 0.126(6) Uani 1 1 d . . . . .
H52A H 0.2384 0.1862 0.1688 0.189 Uiso 1 1 calc R U . . .
H52B H 0.2213 0.2118 0.1956 0.189 Uiso 1 1 calc R U . . .
H52C H 0.2472 0.2675 0.1920 0.189 Uiso 1 1 calc R U . . .
C53 C 0.1785(4) 0.1601(9) 0.1223(4) 0.125(6) Uani 1 1 d . . . . .
H53A H 0.1579 0.1535 0.1184 0.188 Uiso 1 1 calc R U . . .
H53B H 0.1888 0.1302 0.1434 0.188 Uiso 1 1 calc R U . . .
H53C H 0.1837 0.1380 0.1023 0.188 Uiso 1 1 calc R U . . .
C54 C 0.1448(3) 0.3018(8) 0.0749(3) 0.083(3) Uani 1 1 d . . . . .
H54A H 0.1490 0.2683 0.0567 0.125 Uiso 1 1 calc R U . . .
H54B H 0.1379 0.3562 0.0655 0.125 Uiso 1 1 calc R U . . .
H54C H 0.1301 0.2745 0.0830 0.125 Uiso 1 1 calc R U . . .
C55 C 0.1359(2) 0.7834(6) 0.1937(3) 0.068(2) Uani 1 1 d . . . . .
C56 C 0.1427(2) 0.7937(6) 0.2307(3) 0.076(3) Uani 1 1 d . . . . .
C57 C 0.1714(3) 0.7682(6) 0.2448(3) 0.079(3) Uani 1 1 d . . . . .
C58 C 0.18235(18) 0.7399(6) 0.2177(3) 0.065(2) Uani 1 1 d . . . . .
C59 C 0.1594(2) 0.7498(6) 0.1849(3) 0.070(2) Uani 1 1 d . . . . .
C60 C 0.1080(3) 0.8044(9) 0.1655(5) 0.113(5) Uani 1 1 d . . . . .
H60A H 0.1030 0.8622 0.1679 0.169 Uiso 1 1 calc R U . . .
H60B H 0.0927 0.7687 0.1683 0.169 Uiso 1 1 calc R U . . .
H60C H 0.1105 0.7956 0.1424 0.169 Uiso 1 1 calc R U . . .
C61 C 0.1244(3) 0.8275(9) 0.2514(4) 0.106(4) Uani 1 1 d . . . . .
H61A H 0.1219 0.7856 0.2679 0.159 Uiso 1 1 calc R U . . .
H61B H 0.1057 0.8425 0.2356 0.159 Uiso 1 1 calc R U . . .
H61C H 0.1335 0.8764 0.2642 0.159 Uiso 1 1 calc R U . . .
C62 C 0.1891(3) 0.7667(9) 0.2824(3) 0.104(4) Uani 1 1 d . . . . .
H62A H 0.1888 0.7110 0.2918 0.156 Uiso 1 1 calc R U . . .
H62B H 0.1811 0.8057 0.2957 0.156 Uiso 1 1 calc R U . . .
H62C H 0.2087 0.7824 0.2841 0.156 Uiso 1 1 calc R U . . .
C63 C 0.2115(2) 0.7045(8) 0.2222(4) 0.095(4) Uani 1 1 d . . . . .
H63A H 0.2238 0.7465 0.2164 0.142 Uiso 1 1 calc R U . . .
H63B H 0.2101 0.6570 0.2067 0.142 Uiso 1 1 calc R U . . .
H63C H 0.2198 0.6869 0.2464 0.142 Uiso 1 1 calc R U . . .
C64 C 0.1623(3) 0.7291(9) 0.1512(4) 0.097(4) Uani 1 1 d . . . . .
H64A H 0.1724 0.6764 0.1526 0.146 Uiso 1 1 calc R U . . .
H64B H 0.1732 0.7723 0.1437 0.146 Uiso 1 1 calc R U . . .
H64C H 0.1434 0.7245 0.1343 0.146 Uiso 1 1 calc R U . . .
C65 C 0.17986(19) 0.4828(6) 0.5056(2) 0.059(2) Uani 1 1 d . . . . .
C66 C 0.1752(2) 0.3997(6) 0.51648(19) 0.064(2) Uani 1 1 d . . . . .
C67 C 0.1960(2) 0.3472(7) 0.5117(2) 0.075(3) Uani 1 1 d . . . . .
C68 C 0.2141(2) 0.3942(7) 0.4985(2) 0.074(3) Uani 1 1 d . . . . .
C69 C 0.2051(2) 0.4809(7) 0.4955(2) 0.068(2) Uani 1 1 d . . . . .
C70 C 0.1623(3) 0.5563(6) 0.5071(3) 0.075(3) Uani 1 1 d . . . . .
H70A H 0.1747 0.6022 0.5178 0.112 Uiso 1 1 calc R U . . .
H70B H 0.1494 0.5436 0.5211 0.112 Uiso 1 1 calc R U . . .
H70C H 0.1511 0.5715 0.4835 0.112 Uiso 1 1 calc R U . . .
C71 C 0.1517(3) 0.3703(8) 0.5309(3) 0.095(4) Uani 1 1 d . . . . .
H71A H 0.1438 0.3187 0.5194 0.143 Uiso 1 1 calc R U . . .
H71B H 0.1367 0.4121 0.5266 0.143 Uiso 1 1 calc R U . . .
H71C H 0.1595 0.3610 0.5560 0.143 Uiso 1 1 calc R U . . .
C72 C 0.1981(3) 0.2578(9) 0.5181(3) 0.106(4) Uani 1 1 d . . . . .
H72A H 0.1991 0.2292 0.4970 0.159 Uiso 1 1 calc R U . . .
H72B H 0.1812 0.2389 0.5244 0.159 Uiso 1 1 calc R U . . .
H72C H 0.2152 0.2458 0.5372 0.159 Uiso 1 1 calc R U . . .
C73 C 0.2408(3) 0.3674(11) 0.4899(4) 0.124(6) Uani 1 1 d . . . . .
H73A H 0.2561 0.3582 0.5115 0.185 Uiso 1 1 calc R U . . .
H73B H 0.2465 0.4106 0.4762 0.185 Uiso 1 1 calc R U . . .
H73C H 0.2370 0.3162 0.4763 0.185 Uiso 1 1 calc R U . . .
C74 C 0.2170(3) 0.5534(9) 0.4824(4) 0.105(4) Uani 1 1 d . . . . .
H74A H 0.2023 0.5961 0.4754 0.157 Uiso 1 1 calc R U . . .
H74B H 0.2233 0.5373 0.4624 0.157 Uiso 1 1 calc R U . . .
H74C H 0.2332 0.5749 0.5009 0.157 Uiso 1 1 calc R U . . .
C75 C 0.1837(2) -0.0018(7) 0.4143(3) 0.077(3) Uani 1 1 d . . . . .
C76 C 0.1609(3) -0.0115(7) 0.4300(3) 0.086(3) Uani 1 1 d . . . . .
C77 C 0.1373(2) -0.0504(6) 0.4040(3) 0.072(3) Uani 1 1 d . . . . .
C78 C 0.1452(2) -0.0603(5) 0.3725(3) 0.072(3) Uani 1 1 d . . . . .
C79 C 0.1725(2) -0.0362(7) 0.3787(3) 0.076(3) Uani 1 1 d . . . . .
C80 C 0.2127(3) 0.0323(11) 0.4316(5) 0.137(7) Uani 1 1 d . . . . .
H80A H 0.2110 0.0794 0.4462 0.206 Uiso 1 1 calc R U . . .
H80B H 0.2215 0.0503 0.4138 0.206 Uiso 1 1 calc R U . . .
H80C H 0.2245 -0.0104 0.4461 0.206 Uiso 1 1 calc R U . . .
C81 C 0.1624(5) 0.0145(9) 0.4654(3) 0.132(6) Uani 1 1 d . U . . .
H81A H 0.1776 0.0553 0.4734 0.199 Uiso 1 1 calc R U . . .
H81B H 0.1663 -0.0334 0.4809 0.199 Uiso 1 1 calc R U . . .
H81C H 0.1441 0.0391 0.4655 0.199 Uiso 1 1 calc R U . . .
C82 C 0.1099(4) -0.0692(10) 0.4104(6) 0.130(6) Uani 1 1 d . . . . .
H82A H 0.1082 -0.1289 0.4128 0.195 Uiso 1 1 calc R U . . .
H82B H 0.0943 -0.0493 0.3908 0.195 Uiso 1 1 calc R U . . .
H82C H 0.1091 -0.0419 0.4319 0.195 Uiso 1 1 calc R U . . .
C83 C 0.1257(3) -0.0994(8) 0.3397(4) 0.104(4) Uani 1 1 d . . . . .
H83A H 0.1321 -0.0837 0.3196 0.156 Uiso 1 1 calc R U . . .
H83B H 0.1062 -0.0802 0.3363 0.156 Uiso 1 1 calc R U . . .
H83C H 0.1264 -0.1595 0.3422 0.156 Uiso 1 1 calc R U . . .
C84 C 0.1894(3) -0.0366(10) 0.3536(5) 0.118(5) Uani 1 1 d . . . . .
H84A H 0.1881 -0.0911 0.3427 0.177 Uiso 1 1 calc R U . . .
H84B H 0.2093 -0.0242 0.3659 0.177 Uiso 1 1 calc R U . . .
H84C H 0.1819 0.0052 0.3357 0.177 Uiso 1 1 calc R U . . .
C85 C 0.2701(2) 0.1921(10) 0.3837(3) 0.098(4) Uani 1 1 d D . . . .
C86 C 0.2726(5) 0.4757(14) 0.3010(6) 0.194(8) Uani 1 1 d D U . . .
C89 C 0.2161(4) 0.1516(11) 0.2776(4) 0.118(5) Uani 1 1 d . . . . .
H89A H 0.2076 0.1500 0.2522 0.177 Uiso 1 1 calc R U . . .
H89B H 0.2293 0.1052 0.2849 0.177 Uiso 1 1 calc R U . . .
H89C H 0.2265 0.2035 0.2842 0.177 Uiso 1 1 calc R U . . .
O36 O 0.19386(15) 0.1457(5) 0.29442(19) 0.0740(17) Uani 1 1 d . . . . .
C90 C 0.0654(6) 0.9828(18) 0.2410(7) 0.183(10) Uani 1 1 d D U . . .
C91 C 0.0632(5) 0.9674(18) 0.2023(8) 0.215(12) Uani 1 1 d D U . . .
H91A H 0.0698 0.9115 0.1996 0.323 Uiso 1 1 calc R U . . .
H91B H 0.0750 1.0075 0.1947 0.323 Uiso 1 1 calc R U . . .
H91C H 0.0433 0.9734 0.1881 0.323 Uiso 1 1 calc R U . . .
N22 N 0.0671(4) 0.9815(13) 0.2709(5) 0.163(7) Uani 1 1 d D . . . .
O37 O 0.1968(2) 0.5815(6) 0.3407(2) 0.100(3) Uani 1 1 d . . . . .
O38 O 0.0230(5) 0.3848(14) 0.4600(6) 0.248(10) Uani 1 1 d . . . . .
O39 O 0.0039(5) 0.0086(16) 0.1822(7) 0.279(11) Uani 1 1 d . U . . .

loop_
_atom_site_aniso_label
_atom_site_aniso_U_11
_atom_site_aniso_U_22
_atom_site_aniso_U_33
_atom_site_aniso_U_23
_atom_site_aniso_U_13
_atom_site_aniso_U_12
Rh1 0.0452(3) 0.0576(4) 0.0428(3) 0.0031(2) 0.0150(2) 0.0026(2)
Rh2 0.0486(3) 0.0487(3) 0.0595(4) -0.0034(2) 0.0182(3) -0.0103(2)
Rh3 0.0496(3) 0.0600(4) 0.0393(3) -0.0074(2) 0.0076(2) 0.0059(3)
Rh4 0.0531(3) 0.0501(3) 0.0453(3) 0.0003(2) 0.0112(2) 0.0122(2)
Cu1 0.0704(7) 0.0548(7) 0.0438(6) -0.0050(5) 0.0196(5) -0.0062(6)
Cu2 0.0935(10) 0.0525(7) 0.0568(7) -0.0100(5) 0.0272(7) -0.0074(7)
Na1 0.075(2) 0.069(2) 0.0469(17) -0.0033(15) 0.0140(15) -0.0034(17)
N1 0.048(3) 0.054(4) 0.042(3) -0.009(3) 0.015(3) -0.010(3)
N2 0.044(3) 0.050(4) 0.053(4) 0.001(3) 0.013(3) -0.007(3)
N3 0.044(3) 0.058(4) 0.046(3) -0.005(3) 0.013(3) -0.007(3)
N4 0.050(3) 0.055(4) 0.040(3) -0.005(3) 0.013(3) 0.007(3)
N5 0.057(4) 0.058(4) 0.040(3) 0.007(3) 0.016(3) 0.012(3)
N6 0.044(3) 0.057(4) 0.047(3) -0.003(3) 0.007(3) 0.006(3)
N7 0.047(3) 0.047(3) 0.048(3) 0.005(3) 0.020(3) 0.001(3)
N8 0.054(4) 0.065(5) 0.098(6) 0.011(4) 0.020(4) 0.003(4)
N9 0.057(4) 0.076(6) 0.095(6) 0.028(5) 0.015(4) -0.007(4)
N10 0.048(3) 0.050(4) 0.055(4) -0.003(3) 0.015(3) -0.009(3)
N11 0.041(3) 0.060(4) 0.065(4) -0.002(3) 0.015(3) -0.002(3)
N12 0.053(4) 0.067(5) 0.093(6) -0.006(4) 0.018(4) -0.015(4)
N13 0.060(4) 0.051(4) 0.096(6) -0.004(4) 0.026(4) -0.001(3)
N14 0.060(4) 0.056(4) 0.045(3) 0.001(3) 0.013(3) -0.004(3)
N15 0.068(4) 0.062(5) 0.053(4) 0.004(3) 0.016(3) -0.005(4)
N16 0.071(5) 0.083(6) 0.079(6) 0.010(5) 0.012(4) -0.020(5)
N17 0.082(6) 0.085(6) 0.081(6) -0.003(5) 0.025(5) -0.016(5)
N18 0.079(5) 0.052(4) 0.075(5) -0.002(4) 0.029(4) 0.000(4)
N19 0.135(10) 0.085(8) 0.093(8) -0.030(6) 0.038(7) -0.022(7)
N20 0.226(15) 0.121(11) 0.147(13) 0.006(10) 0.063(12) 0.031(11)
O1 0.057(3) 0.055(3) 0.043(3) 0.007(2) 0.014(2) -0.001(2)
O2 0.064(3) 0.053(3) 0.046(3) -0.002(2) 0.019(2) -0.005(3)
O3 0.058(3) 0.061(4) 0.058(3) -0.009(3) 0.023(3) -0.012(3)
O4 0.062(3) 0.072(4) 0.050(3) -0.003(3) 0.016(3) -0.005(3)
O5 0.051(3) 0.047(3) 0.044(3) -0.003(2) 0.011(2) 0.010(2)
O6 0.062(3) 0.055(3) 0.046(3) 0.001(2) 0.016(2) 0.001(3)
O7 0.053(3) 0.061(3) 0.047(3) -0.008(2) 0.013(2) -0.004(3)
O8 0.073(4) 0.056(3) 0.050(3) -0.003(2) 0.020(3) -0.007(3)
O9 0.056(4) 0.087(5) 0.104(6) 0.023(4) 0.015(4) -0.008(3)
O10 0.058(4) 0.081(5) 0.133(7) 0.029(5) 0.029(4) 0.001(4)
O11 0.052(3) 0.068(4) 0.140(7) -0.026(5) 0.007(4) -0.001(3)
O12 0.054(4) 0.092(5) 0.115(6) -0.020(5) 0.019(4) -0.009(4)
O13 0.084(5) 0.084(6) 0.129(8) 0.016(5) 0.037(5) -0.012(4)
O14 0.073(5) 0.081(5) 0.124(7) -0.005(5) 0.001(5) -0.006(4)
O15 0.101(5) 0.061(4) 0.063(4) -0.015(3) 0.023(4) -0.010(4)
O16 0.157(9) 0.081(5) 0.087(6) -0.002(4) 0.051(6) -0.012(5)
O17 0.215(14) 0.133(9) 0.137(10) -0.077(8) 0.062(9) -0.061(9)
O18 0.160(9) 0.099(7) 0.118(8) -0.034(6) 0.048(7) 0.004(6)
O19 0.32(2) 0.163(13) 0.165(14) -0.001(11) 0.087(15) 0.029(14)
O20 0.46(3) 0.24(2) 0.26(2) -0.125(17) 0.13(2) 0.102(19)
O21 0.088(5) 0.113(7) 0.103(7) 0.022(5) -0.003(5) -0.005(5)
O22 0.065(4) 0.092(5) 0.072(4) -0.006(4) 0.012(3) 0.004(4)
O23 0.063(4) 0.112(6) 0.069(4) -0.015(4) 0.015(3) 0.010(4)
O24 0.108(8) 0.177(12) 0.206(14) 0.088(11) 0.038(9) -0.018(8)
O25 0.236(19) 0.30(2) 0.26(2) -0.071(18) 0.119(17) 0.045(17)
O26 0.141(10) 0.221(15) 0.146(11) 0.017(10) 0.075(9) -0.021(10)
S1 0.0558(11) 0.113(2) 0.0580(13) 0.0004(13) 0.0148(10) 0.0135(13)
S2 0.100(2) 0.154(4) 0.118(3) 0.003(3) 0.029(2) -0.040(3)
F1 0.108(6) 0.175(9) 0.095(6) -0.020(6) 0.003(4) 0.054(6)
F2 0.091(5) 0.248(12) 0.091(5) -0.046(6) 0.036(4) 0.023(6)
F3 0.081(4) 0.195(9) 0.096(5) -0.025(6) 0.024(4) -0.020(5)
F4 0.183(12) 0.221(14) 0.40(2) -0.075(14) 0.042(13) 0.049(11)
F5 0.165(10) 0.180(11) 0.275(15) -0.043(11) 0.040(10) -0.041(9)
F6 0.225(15) 0.340(18) 0.267(17) 0.028(16) 0.014(14) -0.010(15)
C1 0.039(3) 0.050(4) 0.047(4) 0.001(3) 0.011(3) -0.006(3)
C2 0.044(4) 0.059(5) 0.043(4) 0.003(3) 0.014(3) 0.003(3)
C3 0.046(4) 0.052(4) 0.045(4) 0.001(3) 0.011(3) -0.001(3)
C4 0.045(4) 0.051(5) 0.052(4) -0.007(3) 0.019(3) -0.011(3)
C5 0.046(4) 0.058(5) 0.037(4) 0.001(3) 0.011(3) 0.006(3)
C6 0.045(4) 0.052(4) 0.042(4) -0.005(3) 0.008(3) 0.004(3)
C7 0.045(4) 0.045(4) 0.045(4) -0.004(3) 0.012(3) 0.002(3)
C8 0.047(4) 0.056(5) 0.046(4) -0.011(3) 0.011(3) -0.009(3)
C9 0.053(4) 0.073(6) 0.062(5) 0.006(4) 0.017(4) -0.002(4)
C10 0.058(5) 0.065(5) 0.064(5) 0.012(4) 0.021(4) 0.007(4)
C11 0.066(5) 0.049(5) 0.066(5) -0.004(4) 0.023(4) -0.011(4)
C12 0.059(5) 0.045(4) 0.067(5) 0.005(4) 0.019(4) -0.006(4)
C13 0.050(4) 0.061(5) 0.054(4) -0.004(4) 0.010(3) 0.005(4)
C14 0.054(5) 0.054(5) 0.077(6) 0.003(4) 0.016(4) -0.002(4)
C15 0.049(5) 0.071(6) 0.096(7) 0.003(5) 0.024(5) -0.008(4)
C16 0.056(5) 0.068(6) 0.064(5) 0.005(4) 0.025(4) 0.002(4)
C17 0.066(5) 0.061(5) 0.061(5) 0.004(4) 0.024(4) -0.008(4)
C18 0.060(5) 0.064(6) 0.077(6) 0.004(4) 0.024(4) -0.005(4)
C19 0.074(6) 0.089(8) 0.082(7) 0.017(6) 0.011(5) -0.031(6)
C20 0.061(5) 0.085(7) 0.062(5) 0.012(5) 0.021(4) -0.010(5)
C21 0.055(5) 0.066(6) 0.077(6) -0.007(4) 0.025(4) -0.001(4)
C22 0.054(5) 0.063(5) 0.074(6) -0.007(4) 0.014(4) 0.002(4)
C23 0.056(5) 0.059(5) 0.069(5) 0.005(4) 0.019(4) -0.006(4)
C24 0.063(5) 0.079(7) 0.088(7) -0.007(5) 0.031(5) -0.019(5)
C25 0.066(5) 0.091(7) 0.074(6) -0.018(5) 0.034(5) -0.021(5)
C26 0.051(5) 0.061(6) 0.100(7) 0.007(5) 0.019(5) 0.001(4)
C27 0.053(5) 0.060(5) 0.080(6) -0.001(4) 0.019(4) -0.008(4)
C28 0.057(5) 0.060(5) 0.062(5) 0.002(4) 0.014(4) -0.001(4)
C29 0.055(4) 0.058(5) 0.059(5) 0.003(4) 0.009(4) -0.003(4)
C30 0.045(4) 0.057(5) 0.074(6) 0.006(4) 0.014(4) -0.008(4)
C31 0.057(5) 0.058(5) 0.082(6) 0.003(4) 0.022(4) -0.007(4)
C32 0.065(5) 0.067(5) 0.054(5) -0.003(4) 0.015(4) -0.011(4)
C33 0.081(7) 0.078(7) 0.075(6) -0.004(5) 0.031(5) -0.016(6)
C34 0.068(6) 0.066(6) 0.080(6) 0.007(5) 0.020(5) -0.011(5)
C35 0.069(6) 0.080(7) 0.066(6) 0.013(5) 0.019(4) -0.017(5)
C36 0.096(9) 0.096(9) 0.112(10) 0.025(8) 0.024(8) -0.023(7)
C37 0.063(6) 0.083(7) 0.087(7) 0.016(6) 0.010(5) -0.007(5)
C38 0.086(7) 0.078(7) 0.073(6) 0.002(5) 0.026(5) -0.007(6)
C39 0.078(6) 0.073(7) 0.069(6) -0.002(5) 0.017(5) -0.002(6)
C40 0.077(6) 0.067(6) 0.060(5) 0.004(4) 0.012(4) -0.005(5)
C41 0.076(6) 0.048(5) 0.065(5) 0.005(4) 0.013(4) 0.003(4)
C42 0.079(6) 0.078(7) 0.078(7) -0.006(5) 0.027(5) -0.015(5)
C43 0.090(8) 0.076(8) 0.121(10) -0.031(7) 0.035(7) -0.022(6)
C44 0.087(7) 0.054(6) 0.129(10) -0.009(6) 0.047(7) -0.005(5)
C45 0.052(4) 0.072(6) 0.047(4) 0.007(4) 0.025(3) -0.003(4)
C46 0.046(4) 0.103(8) 0.054(5) 0.000(5) 0.024(4) -0.003(5)
C47 0.064(5) 0.089(8) 0.074(6) 0.009(5) 0.029(5) 0.016(5)
C48 0.087(7) 0.063(6) 0.079(6) -0.008(5) 0.046(6) 0.002(5)
C49 0.057(4) 0.060(5) 0.050(4) -0.007(3) 0.025(4) -0.008(4)
C50 0.106(8) 0.064(6) 0.083(7) 0.001(5) 0.050(6) -0.007(6)
C51 0.066(6) 0.184(15) 0.097(9) -0.033(9) 0.030(6) -0.048(8)
C52 0.110(10) 0.150(14) 0.124(12) 0.056(11) 0.043(9) 0.065(10)
C53 0.187(18) 0.103(11) 0.115(12) 0.002(8) 0.088(12) 0.020(11)
C54 0.092(7) 0.105(9) 0.055(5) -0.013(5) 0.025(5) -0.022(7)
C55 0.066(5) 0.052(5) 0.090(7) 0.005(4) 0.029(5) -0.008(4)
C56 0.083(7) 0.046(5) 0.106(8) -0.010(5) 0.041(6) -0.026(5)
C57 0.115(9) 0.044(5) 0.091(7) -0.021(5) 0.050(7) -0.039(5)
C58 0.049(4) 0.051(5) 0.096(7) 0.005(4) 0.021(4) -0.016(4)
C59 0.084(6) 0.060(6) 0.069(6) 0.010(4) 0.028(5) -0.014(5)
C60 0.073(7) 0.092(9) 0.160(14) 0.052(9) 0.014(8) 0.016(7)
C61 0.131(12) 0.089(9) 0.116(11) -0.028(8) 0.065(9) -0.027(8)
C62 0.137(11) 0.096(9) 0.082(8) -0.027(7) 0.035(8) -0.052(9)
C63 0.044(5) 0.097(8) 0.141(11) 0.026(8) 0.024(6) -0.010(5)
C64 0.103(9) 0.099(9) 0.096(9) 0.009(7) 0.037(7) -0.014(7)
C65 0.060(5) 0.072(6) 0.043(4) -0.009(4) 0.011(3) -0.011(4)
C66 0.081(6) 0.080(6) 0.026(3) -0.009(3) 0.005(3) 0.009(5)
C67 0.094(7) 0.077(6) 0.038(4) -0.004(4) -0.007(4) 0.011(6)
C68 0.073(6) 0.091(7) 0.049(5) -0.017(5) 0.003(4) -0.009(5)
C69 0.066(5) 0.084(7) 0.045(4) -0.018(4) 0.003(4) 0.002(5)
C70 0.099(7) 0.064(6) 0.059(5) -0.016(4) 0.021(5) 0.007(5)
C71 0.132(11) 0.098(9) 0.061(6) -0.008(6) 0.037(7) -0.018(8)
C72 0.133(11) 0.096(9) 0.071(7) -0.003(6) 0.001(7) 0.002(8)
C73 0.064(7) 0.176(15) 0.106(10) -0.048(10) -0.014(6) 0.027(8)
C74 0.113(10) 0.126(11) 0.081(8) -0.027(8) 0.037(7) -0.018(9)
C75 0.072(6) 0.065(6) 0.077(6) -0.003(5) -0.004(5) 0.023(5)
C76 0.138(10) 0.063(6) 0.052(5) 0.013(4) 0.020(6) 0.025(6)
C77 0.081(6) 0.051(5) 0.089(7) 0.014(5) 0.031(5) 0.008(5)
C78 0.091(7) 0.039(5) 0.077(6) 0.000(4) 0.010(5) 0.018(4)
C79 0.078(6) 0.075(6) 0.072(6) 0.002(5) 0.015(5) 0.028(5)
C80 0.084(9) 0.134(13) 0.150(15) -0.002(11) -0.036(9) 0.013(9)
C81 0.222(18) 0.093(9) 0.067(7) 0.012(6) 0.017(9) 0.053(11)
C82 0.133(13) 0.091(10) 0.184(18) 0.040(11) 0.073(13) 0.011(9)
C83 0.125(11) 0.073(7) 0.092(9) -0.002(6) -0.004(8) 0.015(7)
C84 0.113(11) 0.119(11) 0.140(13) 0.006(10) 0.066(10) 0.043(9)
C85 0.060(6) 0.164(14) 0.072(7) -0.011(8) 0.022(5) 0.006(8)
C86 0.168(14) 0.207(15) 0.182(14) -0.006(14) 0.014(13) -0.031(13)
C89 0.126(12) 0.144(14) 0.100(10) 0.007(9) 0.058(9) 0.018(10)
O36 0.073(4) 0.082(5) 0.070(4) 0.002(3) 0.026(3) 0.008(4)
C90 0.176(16) 0.169(16) 0.193(17) -0.015(15) 0.037(15) -0.002(13)
C91 0.150(17) 0.22(2) 0.30(3) 0.04(2) 0.11(2) 0.064(17)
N22 0.171(16) 0.193(17) 0.110(11) -0.017(12) 0.018(11) 0.053(13)
O37 0.107(6) 0.098(6) 0.096(6) -0.019(5) 0.033(5) -0.025(5)
O38 0.29(3) 0.27(2) 0.23(2) 0.024(18) 0.14(2) 0.006(19)
O39 0.204(18) 0.30(2) 0.34(3) 0.13(2) 0.089(18) 0.044(17)

loop_
_atom_type_symbol
_atom_type_description
_atom_type_scat_dispersion_real
_atom_type_scat_dispersion_imag
_atom_type_scat_source
C C 0.0181 0.0091 'International Tables Vol C Tables 4.2.6.8 and 6.1.1.4'
H H 0.0000 0.0000 'International Tables Vol C Tables 4.2.6.8 and 6.1.1.4'
N N 0.0311 0.0180 'International Tables Vol C Tables 4.2.6.8 and 6.1.1.4'
O O 0.0492 0.0322 'International Tables Vol C Tables 4.2.6.8 and 6.1.1.4'
F F 0.0727 0.0534 'International Tables Vol C Tables 4.2.6.8 and 6.1.1.4'
S S 0.3331 0.5567 'International Tables Vol C Tables 4.2.6.8 and 6.1.1.4'
Cu Cu -1.9646 0.5888 'International Tables Vol C Tables 4.2.6.8 and 6.1.1.4'
Rh Rh 0.0927 3.6045 'International Tables Vol C Tables 4.2.6.8 and 6.1.1.4'
Na Na 0.1353 0.1239 'International Tables Vol C Tables 4.2.6.8 and 6.1.1.4'

loop_
_geom_angle_atom_site_label_1
_geom_angle_atom_site_label_2
_geom_angle_atom_site_label_3
_geom_angle
_geom_angle_site_symmetry_1
_geom_angle_site_symmetry_3
_geom_angle_publ_flag
N1 Rh1 C48 165.6(3) . . ?
N1 Rh1 O1 77.2(2) . . ?
C48 Rh1 O1 109.3(3) . . ?
N1 Rh1 C46 99.9(3) . . ?
C48 Rh1 C46 65.7(4) . . ?
O1 Rh1 C46 116.6(3) . . ?
N1 Rh1 C47 128.4(4) . . ?
C48 Rh1 C47 39.6(4) . . ?
O1 Rh1 C47 96.5(3) . . ?
C46 Rh1 C47 37.5(4) . . ?
N1 Rh1 N7 86.3(2) . . ?
C48 Rh1 N7 106.9(3) . . ?
O1 Rh1 N7 84.4(2) . . ?
C46 Rh1 N7 158.9(3) . . ?
C47 Rh1 N7 144.7(4) . . ?
N1 Rh1 C49 136.2(3) . . ?
C48 Rh1 C49 39.0(4) . . ?
O1 Rh1 C49 146.6(3) . . ?
C46 Rh1 C49 66.3(3) . . ?
C47 Rh1 C49 65.1(4) . . ?
N7 Rh1 C49 95.3(3) . . ?
N1 Rh1 C45 102.8(3) . . ?
C48 Rh1 C45 66.1(4) . . ?
O1 Rh1 C45 157.3(3) . . ?
C46 Rh1 C45 40.8(3) . . ?
C47 Rh1 C45 65.4(4) . . ?
N7 Rh1 C45 118.3(3) . . ?
C49 Rh1 C45 39.2(3) . . ?
N3 Rh2 N11 85.5(3) . . ?
N3 Rh2 C55 139.4(4) . . ?
N11 Rh2 C55 94.6(3) . . ?
N3 Rh2 C59 106.1(3) . . ?
N11 Rh2 C59 116.7(4) . . ?
C55 Rh2 C59 38.8(4) . . ?
N3 Rh2 C56 167.1(3) . . ?
N11 Rh2 C56 107.1(4) . . ?
C55 Rh2 C56 39.4(4) . . ?
C59 Rh2 C56 66.3(4) . . ?
N3 Rh2 O3 76.3(2) . . ?
N11 Rh2 O3 86.0(3) . . ?
C55 Rh2 O3 144.4(3) . . ?
C59 Rh2 O3 157.2(3) . . ?
C56 Rh2 O3 106.5(4) . . ?
N3 Rh2 C58 101.4(3) . . ?
N11 Rh2 C58 156.9(3) . . ?
C55 Rh2 C58 65.7(4) . . ?
C59 Rh2 C58 40.3(4) . . ?
C56 Rh2 C58 66.0(4) . . ?
O3 Rh2 C58 116.9(3) . . ?
N3 Rh2 C57 129.2(4) . . ?
N11 Rh2 C57 144.4(4) . . ?
C55 Rh2 C57 64.9(4) . . ?
C59 Rh2 C57 65.8(4) . . ?
C56 Rh2 C57 38.8(4) . . ?
O3 Rh2 C57 94.7(3) . . ?
C58 Rh2 C57 38.7(4) . . ?
C68 Rh3 N6 106.3(3) . . ?
C68 Rh3 C65 65.8(4) . . ?
N6 Rh3 C65 164.2(3) . . ?
C68 Rh3 O7 108.9(4) . . ?
N6 Rh3 O7 76.0(2) . . ?
C65 Rh3 O7 119.1(3) . . ?
C68 Rh3 N14 163.2(3) . 2 ?
N6 Rh3 N14 85.1(2) . 2 ?
C65 Rh3 N14 100.0(3) . 2 ?
O7 Rh3 N14 85.6(2) . 2 ?
C68 Rh3 C69 40.5(4) . . ?
N6 Rh3 C69 141.9(3) . . ?
C65 Rh3 C69 38.7(4) . . ?
O7 Rh3 C69 95.9(3) . . ?
N14 Rh3 C69 132.0(3) 2 . ?
C68 Rh3 C66 63.4(4) . . ?
N6 Rh3 C66 124.7(3) . . ?
C65 Rh3 C66 39.9(4) . . ?
O7 Rh3 C66 158.7(3) . . ?
N14 Rh3 C66 100.0(3) 2 . ?
C69 Rh3 C66 65.0(4) . . ?
C68 Rh3 C67 38.0(4) . . ?
N6 Rh3 C67 99.2(3) . . ?
C65 Rh3 C67 65.9(4) . . ?
O7 Rh3 C67 144.7(4) . . ?
N14 Rh3 C67 129.3(4) 2 . ?
C69 Rh3 C67 66.0(4) . . ?
C66 Rh3 C67 37.6(4) . . ?
N4 Rh4 N10 85.8(3) . 2 ?
N4 Rh4 C78 165.4(3) . . ?
N10 Rh4 C78 108.5(4) 2 . ?
N4 Rh4 O5 76.9(2) . . ?
N10 Rh4 O5 85.3(2) 2 . ?
C78 Rh4 O5 106.4(3) . . ?
N4 Rh4 C76 104.8(4) . . ?
N10 Rh4 C76 115.9(4) 2 . ?
C78 Rh4 C76 66.9(4) . . ?
O5 Rh4 C76 158.7(4) . . ?
N4 Rh4 C77 139.7(4) . . ?
N10 Rh4 C77 94.5(3) 2 . ?
C78 Rh4 C77 39.3(4) . . ?
O5 Rh4 C77 143.4(4) . . ?
C76 Rh4 C77 39.8(5) . . ?
N4 Rh4 C75 99.7(3) . . ?
N10 Rh4 C75 155.3(4) 2 . ?
C78 Rh4 C75 66.1(4) . . ?
O5 Rh4 C75 119.3(4) . . ?
C76 Rh4 C75 39.4(5) . . ?
C77 Rh4 C75 65.8(4) . . ?
N4 Rh4 C79 129.5(4) . . ?
N10 Rh4 C79 144.2(4) 2 . ?
C78 Rh4 C79 36.7(4) . . ?
O5 Rh4 C79 96.5(3) . . ?
C76 Rh4 C79 65.6(4) . . ?
C77 Rh4 C79 63.3(4) . . ?
C75 Rh4 C79 40.3(4) . . ?
O15 Cu1 N15 91.8(3) . . ?
O15 Cu1 O6 175.2(3) . . ?
N15 Cu1 O6 91.1(3) . . ?
O15 Cu1 O36 88.2(3) . . ?
N15 Cu1 O36 172.4(3) . . ?
O6 Cu1 O36 88.4(3) . . ?
O15 Cu1 O2 100.1(3) . . ?
N15 Cu1 O2 94.8(3) . . ?
O6 Cu1 O2 83.5(2) . . ?
O36 Cu1 O2 92.6(3) . . ?
O15 Cu1 Na1 138.2(2) . . ?
N15 Cu1 Na1 106.6(2) . . ?
O6 Cu1 Na1 44.11(18) . . ?
O36 Cu1 Na1 78.1(2) . . ?
O2 Cu1 Na1 42.50(15) . . ?
O18 Cu2 O4 175.6(4) . . ?
O18 Cu2 N18 91.5(4) . 2 ?
O4 Cu2 N18 90.6(3) . 2 ?
O18 Cu2 O37 91.4(5) . . ?
O4 Cu2 O37 86.1(3) . . ?
N18 Cu2 O37 173.9(4) 2 . ?
O18 Cu2 O8 102.5(4) . . ?
O4 Cu2 O8 81.2(2) . . ?
N18 Cu2 O8 94.4(3) 2 . ?
O37 Cu2 O8 90.3(3) . . ?
O18 Cu2 Na1 141.2(4) . . ?
O4 Cu2 Na1 41.65(19) . . ?
N18 Cu2 Na1 103.5(2) 2 . ?
O37 Cu2 Na1 77.4(3) . . ?
O8 Cu2 Na1 41.63(16) . . ?
O24 Na1 O21 90.2(4) . . ?
O24 Na1 O8 127.7(5) . . ?
O21 Na1 O8 89.7(3) . . ?
O24 Na1 O2 86.8(5) . . ?
O21 Na1 O2 124.9(3) . . ?
O8 Na1 O2 133.2(3) . . ?
O24 Na1 O4 89.3(4) . . ?
O21 Na1 O4 154.2(3) . . ?
O8 Na1 O4 70.6(2) . . ?
O2 Na1 O4 80.8(2) . . ?
O24 Na1 O6 151.5(5) . . ?
O21 Na1 O6 88.6(3) . . ?
O8 Na1 O6 80.8(2) . . ?
O2 Na1 O6 70.8(2) . . ?
O4 Na1 O6 103.8(2) . . ?
O24 Na1 Cu1 118.7(5) . . ?
O21 Na1 Cu1 99.8(3) . . ?
O8 Na1 Cu1 112.84(19) . . ?
O2 Na1 Cu1 39.16(15) . . ?
O4 Na1 Cu1 103.07(18) . . ?
O6 Na1 Cu1 34.10(13) . . ?
O24 Na1 Cu2 103.1(4) . . ?
O21 Na1 Cu2 122.4(3) . . ?
O8 Na1 Cu2 38.75(16) . . ?
O2 Na1 Cu2 111.76(19) . . ?
O4 Na1 Cu2 33.51(15) . . ?
O6 Na1 Cu2 101.51(18) . . ?
Cu1 Na1 Cu2 119.90(11) . . ?
N2 N1 C1 110.5(6) . . ?
N2 N1 Rh1 134.4(5) . . ?
C1 N1 Rh1 114.7(5) . . ?
N1 N2 N3 107.2(6) . . ?
N2 N3 C2 110.5(7) . . ?
N2 N3 Rh2 133.5(5) . . ?
C2 N3 Rh2 115.6(5) . . ?
N5 N4 C5 110.9(7) . . ?
N5 N4 Rh4 133.4(5) . . ?
C5 N4 Rh4 115.4(5) . . ?
N4 N5 N6 105.6(6) . . ?
N5 N6 C6 112.0(6) . . ?
N5 N6 Rh3 132.8(5) . . ?
C6 N6 Rh3 114.8(5) . . ?
C9 N7 C13 117.9(7) . . ?
C9 N7 Rh1 121.9(5) . . ?
C13 N7 Rh1 120.2(5) . . ?
C14 N8 C11 127.9(8) . . ?
C15 N9 C18 126.7(9) . . ?
C16 N10 C20 119.1(8) . . ?
C16 N10 Rh4 121.0(6) . 2 ?
C20 N10 Rh4 119.0(6) . 2 ?
C25 N11 C21 118.3(8) . . ?
C25 N11 Rh2 120.2(6) . . ?
C21 N11 Rh2 121.0(6) . . ?
C26 N12 C23 125.5(9) . . ?
C27 N13 C30 126.0(8) . . ?
C32 N14 C28 118.3(8) . . ?
C32 N14 Rh3 122.7(6) . 2 ?
C28 N14 Rh3 118.9(6) . 2 ?
C37 N15 C33 114.5(9) . . ?
C37 N15 Cu1 122.1(7) . . ?
C33 N15 Cu1 123.4(7) . . ?
C35 N16 C38 128.4(9) . . ?
C39 N17 C42 129.4(10) . . ?
C40 N18 C44 118.2(9) . . ?
C40 N18 Cu2 122.4(7) . 2 ?
C44 N18 Cu2 119.3(7) . 2 ?
O17 N19 O15 115.8(12) . . ?
O17 N19 O16 125.8(13) . . ?
O15 N19 O16 118.3(9) . . ?
O18 N20 O20 114(2) . . ?
O18 N20 O19 118(2) . . ?
O20 N20 O19 128(2) . . ?
C3 O1 Rh1 116.0(5) . . ?
C3 O2 Cu1 129.6(5) . . ?
C3 O2 Na1 131.2(5) . . ?
Cu1 O2 Na1 98.3(2) . . ?
C4 O3 Rh2 116.4(5) . . ?
C4 O4 Cu2 111.7(5) . . ?
C4 O4 Na1 136.9(5) . . ?
Cu2 O4 Na1 104.8(3) . . ?
C7 O5 Rh4 116.4(4) . . ?
C7 O6 Cu1 116.1(5) . . ?
C7 O6 Na1 133.1(5) . . ?
Cu1 O6 Na1 101.8(2) . . ?
C8 O7 Rh3 119.2(5) . . ?
C8 O8 Cu2 122.1(6) . . ?
C8 O8 Na1 138.2(6) . . ?
Cu2 O8 Na1 99.6(2) . . ?
N19 O15 Cu1 110.8(7) . . ?
N20 O18 Cu2 113.8(13) . . ?
S1 O21 Na1 142.6(6) . . ?
S2 O24 Na1 153.8(11) . . ?
O23 S1 O21 116.9(6) . . ?
O23 S1 O22 113.7(5) . . ?
O21 S1 O22 113.4(5) . . ?
O23 S1 C85 103.6(5) . . ?
O21 S1 C85 105.5(6) . . ?
O22 S1 C85 101.5(6) . . ?
O24 S2 O26 129.5(10) . . ?
O24 S2 O25 99.9(12) . . ?
O26 S2 O25 100.7(12) . . ?
O24 S2 C86 106.6(10) . . ?
O26 S2 C86 110.0(10) . . ?
O25 S2 C86 107.7(13) . . ?
N1 C1 C2 105.3(7) . . ?
N1 C1 C3 116.9(7) . . ?
C2 C1 C3 137.7(7) . . ?
N3 C2 C1 106.4(7) . . ?
N3 C2 C4 115.5(7) . . ?
C1 C2 C4 138.1(7) . . ?
O2 C3 O1 122.9(7) . . ?
O2 C3 C1 122.2(7) . . ?
O1 C3 C1 114.8(7) . . ?
O3 C4 O4 123.9(7) . . ?
O3 C4 C2 115.9(7) . . ?
O4 C4 C2 120.2(7) . . ?
N4 C5 C6 105.8(6) . . ?
N4 C5 C7 116.1(7) . . ?
C6 C5 C7 138.0(7) . . ?
N6 C6 C5 105.7(7) . . ?
N6 C6 C8 115.3(7) . . ?
C5 C6 C8 139.0(7) . . ?
O6 C7 O5 121.9(7) . . ?
O6 C7 C5 123.2(7) . . ?
O5 C7 C5 114.8(7) . . ?
O7 C8 O8 128.0(8) . . ?
O7 C8 C6 114.2(7) . . ?
O8 C8 C6 117.8(7) . . ?
N7 C9 C10 123.7(9) . . ?
C9 C10 C11 119.7(9) . . ?
N8 C11 C12 123.4(8) . . ?
N8 C11 C10 119.7(9) . . ?
C12 C11 C10 116.9(8) . . ?
C13 C12 C11 119.7(8) . . ?
N7 C13 C12 122.0(8) . . ?
O9 C14 N8 126.5(9) . . ?
O9 C14 C15 121.5(9) . . ?
N8 C14 C15 112.0(8) . . ?
O10 C15 N9 126.2(9) . . ?
O10 C15 C14 123.6(9) . . ?
N9 C15 C14 110.2(9) . . ?
N10 C16 C17 121.5(9) . . ?
C18 C17 C16 119.6(9) . . ?
C17 C18 C19 118.8(9) . . ?
C17 C18 N9 122.2(9) . . ?
C19 C18 N9 118.9(9) . . ?
C18 C19 C20 117.3(10) . . ?
N10 C20 C19 123.4(9) . . ?
N11 C21 C22 122.6(9) . . ?
C23 C22 C21 116.9(9) . . ?
C22 C23 C24 120.9(9) . . ?
C22 C23 N12 121.4(9) . . ?
C24 C23 N12 117.5(9) . . ?
C23 C24 C25 117.7(10) . . ?
N11 C25 C24 123.5(10) . . ?
O11 C26 N12 128.3(9) . . ?
O11 C26 C27 121.1(9) . . ?
N12 C26 C27 110.6(9) . . ?
O12 C27 N13 126.4(9) . . ?
O12 C27 C26 119.3(9) . . ?
N13 C27 C26 114.1(9) . . ?
N14 C28 C29 121.6(9) . . ?
C30 C29 C28 120.2(9) . . ?
C29 C30 N13 125.3(8) . . ?
C29 C30 C31 116.5(8) . . ?
N13 C30 C31 118.2(8) . . ?
C32 C31 C30 120.4(9) . . ?
N14 C32 C31 122.8(9) . . ?
N15 C33 C34 126.2(10) . . ?
C33 C34 C35 117.7(10) . . ?
N16 C35 C34 124.7(10) . . ?
N16 C35 C36 121.4(10) . . ?
C34 C35 C36 113.8(10) . . ?
C37 C36 C35 121.4(12) . . ?
N15 C37 C36 126.4(12) . . ?
O13 C38 N16 124.3(11) . . ?
O13 C38 C39 123.2(11) . . ?
N16 C38 C39 112.1(10) . . ?
O14 C39 N17 124.7(11) . . ?
O14 C39 C38 123.3(11) . . ?
N17 C39 C38 112.0(10) . . ?
N18 C40 C41 123.0(10) . . ?
C42 C41 C40 118.4(10) . . ?
C43 C42 C41 117.4(11) . . ?
C43 C42 N17 120.2(10) . . ?
C41 C42 N17 122.3(10) . . ?
C42 C43 C44 122.8(11) . . ?
N18 C44 C43 120.1(10) . . ?
C50 C45 C49 127.5(9) . . ?
C50 C45 C46 126.7(9) . . ?
C49 C45 C46 105.8(8) . . ?
C50 C45 Rh1 126.2(7) . . ?
C49 C45 Rh1 70.1(4) . . ?
C46 C45 Rh1 69.1(4) . . ?
C47 C46 C51 127.9(11) . . ?
C47 C46 C45 107.7(9) . . ?
C51 C46 C45 124.2(11) . . ?
C47 C46 Rh1 71.3(6) . . ?
C51 C46 Rh1 127.2(8) . . ?
C45 C46 Rh1 70.1(4) . . ?
C46 C47 C48 110.3(9) . . ?
C46 C47 C52 127.5(12) . . ?
C48 C47 C52 122.0(12) . . ?
C46 C47 Rh1 71.2(5) . . ?
C48 C47 Rh1 69.6(5) . . ?
C52 C47 Rh1 122.0(8) . . ?
C49 C48 C47 107.1(9) . . ?
C49 C48 C53 125.3(12) . . ?
C47 C48 C53 127.3(13) . . ?
C49 C48 Rh1 71.3(5) . . ?
C47 C48 Rh1 70.8(6) . . ?
C53 C48 Rh1 127.4(8) . . ?
C48 C49 C45 108.9(8) . . ?
C48 C49 C54 125.8(9) . . ?
C45 C49 C54 125.3(9) . . ?
C48 C49 Rh1 69.7(5) . . ?
C45 C49 Rh1 70.7(4) . . ?
C54 C49 Rh1 125.5(6) . . ?
C59 C55 C56 110.0(9) . . ?
C59 C55 C60 121.3(11) . . ?
C56 C55 C60 128.7(11) . . ?
C59 C55 Rh2 70.9(5) . . ?
C56 C55 Rh2 70.7(6) . . ?
C60 C55 Rh2 125.4(8) . . ?
C57 C56 C55 106.5(10) . . ?
C57 C56 C61 125.1(12) . . ?
C55 C56 C61 128.4(12) . . ?
C57 C56 Rh2 71.1(6) . . ?
C55 C56 Rh2 69.9(6) . . ?
C61 C56 Rh2 125.7(8) . . ?
C56 C57 C58 109.9(10) . . ?
C56 C57 C62 128.2(11) . . ?
C58 C57 C62 121.8(12) . . ?
C56 C57 Rh2 70.2(6) . . ?
C58 C57 Rh2 70.6(5) . . ?
C62 C57 Rh2 124.5(8) . . ?
C57 C58 C59 106.8(9) . . ?
C57 C58 C63 126.1(11) . . ?
C59 C58 C63 127.1(11) . . ?
C57 C58 Rh2 70.7(5) . . ?
C59 C58 Rh2 69.4(5) . . ?
C63 C58 Rh2 123.6(7) . . ?
C55 C59 C64 129.6(11) . . ?
C55 C59 C58 106.7(9) . . ?
C64 C59 C58 123.8(11) . . ?
C55 C59 Rh2 70.3(6) . . ?
C64 C59 Rh2 125.3(8) . . ?
C58 C59 Rh2 70.3(5) . . ?
C69 C65 C66 107.1(9) . . ?
C69 C65 C70 126.8(9) . . ?
C66 C65 C70 126.0(9) . . ?
C69 C65 Rh3 71.6(5) . . ?
C66 C65 Rh3 71.1(5) . . ?
C70 C65 Rh3 125.4(6) . . ?
C67 C66 C65 109.9(9) . . ?
C67 C66 C71 122.3(10) . . ?
C65 C66 C71 127.8(10) . . ?
C67 C66 Rh3 71.7(5) . . ?
C65 C66 Rh3 69.0(5) . . ?
C71 C66 Rh3 125.8(7) . . ?
C66 C67 C68 107.2(10) . . ?
C66 C67 C72 126.7(12) . . ?
C68 C67 C72 126.1(12) . . ?
C66 C67 Rh3 70.8(5) . . ?
C68 C67 Rh3 68.7(6) . . ?
C72 C67 Rh3 124.1(7) . . ?
C67 C68 C69 110.3(10) . . ?
C67 C68 C73 128.6(12) . . ?
C69 C68 C73 121.0(12) . . ?
C67 C68 Rh3 73.3(6) . . ?
C69 C68 Rh3 71.4(5) . . ?
C73 C68 Rh3 124.8(7) . . ?
C65 C69 C68 105.4(10) . . ?
C65 C69 C74 123.7(10) . . ?
C68 C69 C74 130.7(10) . . ?
C65 C69 Rh3 69.7(5) . . ?
C68 C69 Rh3 68.1(5) . . ?
C74 C69 Rh3 122.8(7) . . ?
C76 C75 C79 105.1(10) . . ?
C76 C75 C80 126.3(13) . . ?
C79 C75 C80 128.5(13) . . ?
C76 C75 Rh4 69.6(6) . . ?
C79 C75 Rh4 70.1(5) . . ?
C80 C75 Rh4 126.4(9) . . ?
C75 C76 C77 106.9(9) . . ?
C75 C76 C81 124.4(14) . . ?
C77 C76 C81 128.7(15) . . ?
C75 C76 Rh4 71.0(6) . . ?
C77 C76 Rh4 70.4(6) . . ?
C81 C76 Rh4 123.4(8) . . ?
C78 C77 C76 108.5(10) . . ?
C78 C77 C82 128.7(13) . . ?
C76 C77 C82 122.6(13) . . ?
C78 C77 Rh4 69.8(5) . . ?
C76 C77 Rh4 69.7(6) . . ?
C82 C77 Rh4 123.1(8) . . ?
C79 C78 C77 108.4(10) . . ?
C79 C78 C83 128.3(12) . . ?
C77 C78 C83 123.1(12) . . ?
C79 C78 Rh4 73.0(6) . . ?
C77 C78 Rh4 71.0(5) . . ?
C83 C78 Rh4 126.0(7) . . ?
C78 C79 C84 126.7(12) . . ?
C78 C79 C75 110.9(10) . . ?
C84 C79 C75 122.3(12) . . ?
C78 C79 Rh4 70.4(6) . . ?
C84 C79 Rh4 123.7(9) . . ?
C75 C79 Rh4 69.6(5) . . ?
F1 C85 F2 107.3(13) . . ?
F1 C85 F3 109.7(11) . . ?
F2 C85 F3 113.2(11) . . ?
F1 C85 S1 109.3(9) . . ?
F2 C85 S1 109.6(8) . . ?
F3 C85 S1 107.7(10) . . ?
F4 C86 F6 103.4(19) . . ?
F4 C86 F5 98.2(17) . . ?
F6 C86 F5 94.2(16) . . ?
F4 C86 S2 117.2(17) . . ?
F6 C86 S2 119.0(18) . . ?
F5 C86 S2 120.5(17) . . ?
C89 O36 Cu1 124.0(8) . . ?
N22 C90 C91 170(3) . . ?

loop_
_geom_bond_atom_site_label_1
_geom_bond_atom_site_label_2
_geom_bond_distance
_geom_bond_site_symmetry_2
_geom_bond_publ_flag
Rh1 N1 2.077(6) . ?
Rh1 C48 2.118(9) . ?
Rh1 O1 2.132(5) . ?
Rh1 C46 2.132(8) . ?
Rh1 C47 2.134(10) . ?
Rh1 N7 2.134(6) . ?
Rh1 C49 2.138(8) . ?
Rh1 C45 2.146(7) . ?
Rh2 N3 2.076(7) . ?
Rh2 N11 2.110(6) . ?
Rh2 C55 2.120(10) . ?
Rh2 C59 2.129(9) . ?
Rh2 C56 2.131(10) . ?
Rh2 O3 2.132(6) . ?
Rh2 C58 2.140(8) . ?
Rh2 C57 2.143(9) . ?
Rh3 C68 2.099(10) . ?
Rh3 N6 2.102(7) . ?
Rh3 C65 2.118(8) . ?
Rh3 O7 2.121(6) . ?
Rh3 N14 2.134(7) 2 ?
Rh3 C69 2.143(9) . ?
Rh3 C66 2.147(8) . ?
Rh3 C67 2.159(9) . ?
Rh4 N4 2.070(7) . ?
Rh4 N10 2.120(6) 2 ?
Rh4 C78 2.126(9) . ?
Rh4 O5 2.131(5) . ?
Rh4 C76 2.133(9) . ?
Rh4 C77 2.142(10) . ?
Rh4 C75 2.152(9) . ?
Rh4 C79 2.159(10) . ?
Cu1 O15 1.979(6) . ?
Cu1 N15 1.990(8) . ?
Cu1 O6 1.991(6) . ?
Cu1 O36 2.022(7) . ?
Cu1 O2 2.219(6) . ?
Cu1 Na1 3.477(4) . ?
Cu2 O18 1.981(10) . ?
Cu2 O4 2.011(6) . ?
Cu2 N18 2.012(9) 2 ?
Cu2 O37 2.024(9) . ?
Cu2 O8 2.236(6) . ?
Cu2 Na1 3.522(4) . ?
Na1 O24 2.248(12) . ?
Na1 O21 2.358(9) . ?
Na1 O8 2.373(7) . ?
Na1 O2 2.374(6) . ?
Na1 O4 2.421(7) . ?
Na1 O6 2.472(7) . ?
N1 N2 1.319(9) . ?
N1 C1 1.350(10) . ?
N2 N3 1.321(9) . ?
N3 C2 1.338(10) . ?
N4 N5 1.316(9) . ?
N4 C5 1.357(10) . ?
N5 N6 1.326(10) . ?
N6 C6 1.334(10) . ?
N7 C9 1.339(11) . ?
N7 C13 1.340(11) . ?
N8 C14 1.340(12) . ?
N8 C11 1.391(12) . ?
N9 C15 1.347(13) . ?
N9 C18 1.411(12) . ?
N10 C16 1.316(11) . ?
N10 C20 1.327(12) . ?
N10 Rh4 2.120(6) 2 ?
N11 C25 1.307(12) . ?
N11 C21 1.357(12) . ?
N12 C26 1.338(13) . ?
N12 C23 1.438(11) . ?
N13 C27 1.352(12) . ?
N13 C30 1.384(11) . ?
N14 C32 1.314(12) . ?
N14 C28 1.362(11) . ?
N14 Rh3 2.134(7) 2 ?
N15 C37 1.300(13) . ?
N15 C33 1.321(14) . ?
N16 C35 1.363(13) . ?
N16 C38 1.392(15) . ?
N17 C39 1.322(14) . ?
N17 C42 1.434(15) . ?
N18 C40 1.315(13) . ?
N18 C44 1.356(14) . ?
N18 Cu2 2.012(9) 2 ?
N19 O17 1.229(14) . ?
N19 O15 1.272(13) . ?
N19 O16 1.277(14) . ?
N20 O18 1.209(19) . ?
N20 O20 1.23(2) . ?
N20 O19 1.31(2) . ?
O1 C3 1.298(10) . ?
O2 C3 1.232(9) . ?
O3 C4 1.264(10) . ?
O4 C4 1.283(10) . ?
O5 C7 1.298(9) . ?
O6 C7 1.256(9) . ?
O7 C8 1.228(9) . ?
O8 C8 1.241(10) . ?
O9 C14 1.208(11) . ?
O10 C15 1.207(13) . ?
O11 C26 1.210(13) . ?
O12 C27 1.221(12) . ?
O13 C38 1.208(13) . ?
O14 C39 1.200(13) . ?
O21 S1 1.400(10) . ?
O22 S1 1.451(8) . ?
O23 S1 1.395(8) . ?
O24 S2 1.347(10) . ?
O25 S2 1.502(14) . ?
O26 S2 1.461(12) . ?
S1 C85 1.850(12) . ?
S2 C86 1.64(2) . ?
F1 C85 1.304(14) . ?
F2 C85 1.319(14) . ?
F3 C85 1.330(16) . ?
F4 C86 1.333(18) . ?
F5 C86 1.373(17) . ?
F6 C86 1.340(17) . ?
C1 C2 1.391(11) . ?
C1 C3 1.472(11) . ?
C2 C4 1.466(10) . ?
C5 C6 1.373(11) . ?
C5 C7 1.465(10) . ?
C6 C8 1.525(11) . ?
C9 C10 1.359(13) . ?
C10 C11 1.401(13) . ?
C11 C12 1.399(13) . ?
C12 C13 1.394(12) . ?
C14 C15 1.546(12) . ?
C16 C17 1.399(13) . ?
C17 C18 1.377(14) . ?
C18 C19 1.391(14) . ?
C19 C20 1.398(14) . ?
C21 C22 1.404(13) . ?
C22 C23 1.376(13) . ?
C23 C24 1.379(14) . ?
C24 C25 1.390(14) . ?
C26 C27 1.538(12) . ?
C28 C29 1.394(12) . ?
C29 C30 1.381(13) . ?
C30 C31 1.399(13) . ?
C31 C32 1.380(13) . ?
C33 C34 1.389(15) . ?
C34 C35 1.415(13) . ?
C35 C36 1.415(17) . ?
C36 C37 1.318(17) . ?
C38 C39 1.506(16) . ?
C40 C41 1.390(14) . ?
C41 C42 1.381(14) . ?
C42 C43 1.339(17) . ?
C43 C44 1.359(17) . ?
C45 C50 1.430(14) . ?
C45 C49 1.437(12) . ?
C45 C46 1.490(12) . ?
C46 C47 1.370(16) . ?
C46 C51 1.469(15) . ?
C47 C48 1.439(16) . ?
C47 C52 1.537(16) . ?
C48 C49 1.419(14) . ?
C48 C53 1.456(19) . ?
C49 C54 1.485(14) . ?
C55 C59 1.411(15) . ?
C55 C56 1.434(16) . ?
C55 C60 1.539(16) . ?
C56 C57 1.419(17) . ?
C56 C61 1.494(17) . ?
C57 C58 1.420(15) . ?
C57 C62 1.505(18) . ?
C58 C59 1.471(14) . ?
C58 C63 1.505(13) . ?
C59 C64 1.442(16) . ?
C65 C69 1.411(13) . ?
C65 C66 1.455(14) . ?
C65 C70 1.482(14) . ?
C66 C67 1.386(14) . ?
C66 C71 1.506(16) . ?
C67 C68 1.387(16) . ?
C67 C72 1.471(17) . ?
C68 C69 1.469(15) . ?
C68 C73 1.511(17) . ?
C69 C74 1.475(18) . ?
C75 C76 1.446(18) . ?
C75 C79 1.484(15) . ?
C75 C80 1.493(17) . ?
C76 C77 1.456(17) . ?
C76 C81 1.462(17) . ?
C77 C78 1.434(16) . ?
C77 C82 1.471(18) . ?
C78 C79 1.348(16) . ?
C78 C83 1.521(16) . ?
C79 C84 1.474(17) . ?
C89 O36 1.444(16) . ?
C90 N22 1.18(2) . ?
C90 C91 1.55(2) . ?

loop_
_geom_hbond_atom_site_label_D
_geom_hbond_atom_site_label_H
_geom_hbond_atom_site_label_A
_geom_hbond_distance_DH
_geom_hbond_distance_HA
_geom_hbond_distance_DA
_geom_hbond_angle_DHA
_geom_hbond_site_symmetry_A
N8 H8 O11 0.88 2.36 3.110(11) 143.3 .
N9 H9 O39 0.88 2.13 2.95(2) 154.3 .
N13 H13 O10 0.88 2.29 3.031(11) 142.2 .

loop_
_platon_squeeze_void_nr
_platon_squeeze_void_average_x
_platon_squeeze_void_average_y
_platon_squeeze_void_average_z
_platon_squeeze_void_volume
_platon_squeeze_void_count_electrons
1 -0.004 0.003 -0.009 11952.6 1813.4
2 0.296 0.456 0.226 22.9 5.0
3 0.796 0.956 0.226 22.9 5.0
4 0.204 0.956 0.274 22.9 1.1
5 0.704 0.456 0.274 22.9 1.1
6 0.296 0.544 0.726 22.9 5.0
7 0.796 0.044 0.726 22.9 5.0
8 0.204 0.044 0.774 22.9 2.7
9 0.704 0.544 0.774 22.9 2.7
